data_4131196
loop_
_publ_author_name
'Bertermann, R\"udiger'
'B\"ohnke, Julian'
'Braunschweig, Holger'
'Dewhurst, Rian D.'
'Kupfer, Thomas'
'Muessig, Jonas H.'
'Pentecost, Leanne'
'Radacki, Krzysztof'
'Sen, Sakya S.'
'Vargas, Alfredo'

_publ_section_title
;
 Dynamic, Reversible Oxidative Addition of Highly Polar Bonds to a
 Transition Metal.
;
_journal_issue 49
_journal_name_full 'Journal of the American Chemical Society'
_journal_page_first 16140
_journal_page_last 16147
_journal_paper_doi 10.1021/jacs.6b10609
_journal_volume 138
_journal_year 2016
_chemical_formula_moiety 'C48 H89 Cl11 In P3 Pt'
_chemical_formula_sum 'C48 H89 Cl11 In P3 Pt'
_chemical_formula_weight 1458.96
_space_group_crystal_system monoclinic
_space_group_IT_number 14
_space_group_name_Hall '-P 2yn'
_space_group_name_H-M_alt 'P 1 21/n 1'
_atom_sites_solution_hydrogens geom
_atom_sites_solution_primary iterative
_atom_sites_solution_secondary difmap
_audit_creation_method SHELXL-2014/7
_cell_angle_alpha 90
_cell_angle_beta 101.702(3)
_cell_angle_gamma 90
_cell_formula_units_Z 4
_cell_length_a 14.0146(15)
_cell_length_b 17.9899(19)
_cell_length_c 24.582(3)
_cell_measurement_reflns_used 5064
_cell_measurement_temperature 103(2)
_cell_measurement_theta_max 25.18
_cell_measurement_theta_min 2.17
_cell_volume 6068.8(12)
_computing_cell_refinement 'Saint+ ver. V8.37A (Bruker AXS)'
_computing_data_collection 'APEX2 ver. 2014.9 (Bruker AXS)'
_computing_data_reduction 'Saint+ ver. V8.37A (Bruker AXS)'
_computing_molecular_graphics 'ShelXLe (Huebschle et all, 2011)'
_computing_publication_material 'SHELXL-2014/7 (Sheldrick, 2014)'
_computing_structure_refinement 'SHELXL-2014/7 (Sheldrick, 2014)'
_computing_structure_solution 'SHELXT (Sheldrick, 2014)'
_diffrn_ambient_temperature 103(2)
_diffrn_detector 'CCD area detector (Apex2)'
_diffrn_detector_area_resol_mean 8.333
_diffrn_measured_fraction_theta_full 1.000
_diffrn_measured_fraction_theta_max 1.000
_diffrn_measurement_device_type 'Bruker X8-APEX II'
_diffrn_measurement_method '\f and \w scans'
_diffrn_radiation_monochromator 'multi-layer mirror'
_diffrn_radiation_type MoK\a
_diffrn_radiation_wavelength 0.71073
_diffrn_reflns_av_R_equivalents 0.1108
_diffrn_reflns_av_unetI/netI 0.1095
_diffrn_reflns_Laue_measured_fraction_full 1.000
_diffrn_reflns_Laue_measured_fraction_max 1.000
_diffrn_reflns_limit_h_max 17
_diffrn_reflns_limit_h_min -17
_diffrn_reflns_limit_k_max 22
_diffrn_reflns_limit_k_min -22
_diffrn_reflns_limit_l_max 24
_diffrn_reflns_limit_l_min -31
_diffrn_reflns_number 55713
_diffrn_reflns_point_group_measured_fraction_full 1.000
_diffrn_reflns_point_group_measured_fraction_max 1.000
_diffrn_reflns_theta_full 26.000
_diffrn_reflns_theta_max 26.732
_diffrn_reflns_theta_min 1.413
_diffrn_source 'rotating-anode (Nonius FR-591)'
_exptl_absorpt_coefficient_mu 3.277
_exptl_absorpt_correction_T_max 0.7454
_exptl_absorpt_correction_T_min 0.5749
_exptl_absorpt_correction_type multi-scan
_exptl_absorpt_process_details 'SadAbs 2014/5 (Bruker AXS)'
_exptl_crystal_colour yellow
_exptl_crystal_density_diffrn 1.597
_exptl_crystal_description plate
_exptl_crystal_F_000 2944
_exptl_crystal_size_max 0.166
_exptl_crystal_size_mid 0.139
_exptl_crystal_size_min 0.03
_refine_diff_density_max 2.160
_refine_diff_density_min -2.339
_refine_diff_density_rms 0.205
_refine_ls_extinction_method none
_refine_ls_goodness_of_fit_ref 1.016
_refine_ls_hydrogen_treatment constr
_refine_ls_matrix_type full
_refine_ls_number_parameters 531
_refine_ls_number_reflns 12871
_refine_ls_number_restraints 386
_refine_ls_restrained_S_all 1.004
_refine_ls_R_factor_all 0.1071
_refine_ls_R_factor_gt 0.0571
_refine_ls_shift/su_max 0.001
_refine_ls_shift/su_mean 0.000
_refine_ls_structure_factor_coef Fsqd
_refine_ls_weighting_details 'w=1/[\s^2^(Fo^2^)+(0.0244P)^2^+53.3841P] where P=(Fo^2^+2Fc^2^)/3'
_refine_ls_weighting_scheme calc
_refine_ls_wR_factor_gt 0.1029
_refine_ls_wR_factor_ref 0.1196
_reflns_Friedel_coverage 0.000
_reflns_number_gt 8480
_reflns_number_total 12871
_reflns_threshold_expression 'I > 2\s(I)'
_cod_data_source_file ja6b10609_si_002.cif
_cod_data_source_block 13
_cod_original_cell_volume 6068.8(11)
_cod_original_sg_symbol_H-M 'P 21/n'
_cod_database_code 4131196
_shelx_shelxl_version_number 2014/7
_shelx_space_group_comment
;
The symmetry employed for this shelxl refinement is uniquely defined
by the following loop, which should always be used as a source of
symmetry information in preference to the above space-group names.
They are only intended as comments.
;
_shelx_estimated_absorpt_t_min 0.612
_shelx_estimated_absorpt_t_max 0.908

loop_
_space_group_symop_operation_xyz
'x, y, z'
'-x+1/2, y+1/2, -z+1/2'
'-x, -y, -z'
'x-1/2, -y-1/2, z-1/2'

loop_
_atom_site_label
_atom_site_type_symbol
_atom_site_fract_x
_atom_site_fract_y
_atom_site_fract_z
_atom_site_U_iso_or_equiv
_atom_site_adp_type
_atom_site_occupancy
_atom_site_site_symmetry_order
_atom_site_calc_flag
_atom_site_refinement_flags_posn
_atom_site_refinement_flags_adp
_atom_site_refinement_flags_occupancy
_atom_site_disorder_assembly
_atom_site_disorder_group
Pt1_1 Pt 0.86194(2) 0.24771(2) 0.69289(2) 0.00843(7) Uani 1 1 d . . . . .
C1_1 C 0.7707(6) 0.0746(4) 0.6972(3) 0.0122(16) Uani 1 1 d . U . . .
H1A_1 H 0.6993 0.0825 0.6878 0.015 Uiso 1 1 calc R U . . .
H1B_1 H 0.7834 0.0215 0.6907 0.015 Uiso 1 1 calc R U . . .
P1_1 P 0.93176(14) 0.30766(11) 0.62550(8) 0.0100(4) Uani 1 1 d . U . . .
Cl2_1 Cl 0.86658(16) 0.38913(11) 0.84668(8) 0.0195(4) Uani 1 1 d . U . . .
P2_1 P 0.82201(14) 0.19335(11) 0.77052(8) 0.0089(4) Uani 1 1 d . U . . .
C2_1 C 0.8081(6) 0.0929(4) 0.7581(3) 0.0107(15) Uani 1 1 d . U . . .
H2A_1 H 0.8718 0.0683 0.7710 0.013 Uiso 1 1 calc R U . . .
H2B_1 H 0.7621 0.0727 0.7801 0.013 Uiso 1 1 calc R U . . .
Cl3_1 Cl 0.67259(14) 0.40956(11) 0.72165(9) 0.0192(4) Uani 1 1 d . U . . .
P3_1 P 0.82825(14) 0.13164(11) 0.65173(8) 0.0098(4) Uani 1 1 d . U . . .
Cl1_1 Cl 0.91277(14) 0.49965(10) 0.73526(8) 0.0156(4) Uani 1 1 d . U . . .
In1_1 In 0.84549(4) 0.37465(3) 0.74487(2) 0.01141(12) Uani 1 1 d . U . . .
C1_2 C 1.0632(5) 0.3212(4) 0.6546(3) 0.0155(16) Uani 1 1 d . U . . .
H1_2 H 1.0928 0.3416 0.6239 0.019 Uiso 1 1 calc R U . . .
C2_2 C 1.1141(5) 0.2473(5) 0.6722(3) 0.0188(16) Uani 1 1 d . U . . .
H2A_2 H 1.1000 0.2117 0.6409 0.023 Uiso 1 1 calc R U . . .
H2B_2 H 1.0885 0.2262 0.7036 0.023 Uiso 1 1 calc R U . . .
C3_2 C 1.2253(6) 0.2583(5) 0.6900(4) 0.0255(19) Uani 1 1 d . U . . .
H3A_2 H 1.2565 0.2103 0.7027 0.031 Uiso 1 1 calc R U . . .
H3B_2 H 1.2517 0.2753 0.6577 0.031 Uiso 1 1 calc R U . . .
C4_2 C 1.2492(6) 0.3152(5) 0.7364(4) 0.026(2) Uani 1 1 d . U . . .
H4A_2 H 1.2301 0.2953 0.7702 0.032 Uiso 1 1 calc R U . . .
H4B_2 H 1.3204 0.3240 0.7451 0.032 Uiso 1 1 calc R U . . .
C5_2 C 1.1970(6) 0.3878(5) 0.7205(4) 0.0208(18) Uani 1 1 d . U . . .
H5A_2 H 1.2216 0.4105 0.6893 0.025 Uiso 1 1 calc R U . . .
H5B_2 H 1.2112 0.4225 0.7524 0.025 Uiso 1 1 calc R U . . .
C6_2 C 1.0873(5) 0.3766(4) 0.7034(3) 0.0150(16) Uani 1 1 d . U . . .
H6A_2 H 1.0554 0.4249 0.6922 0.018 Uiso 1 1 calc R U . . .
H6B_2 H 1.0617 0.3575 0.7354 0.018 Uiso 1 1 calc R U . . .
C7_2 C 0.9352(5) 0.2577(4) 0.5595(3) 0.0127(15) Uani 1 1 d . U . . .
H7_2 H 0.9393 0.2037 0.5695 0.015 Uiso 1 1 calc R U . . .
C8_2 C 1.0230(6) 0.2727(4) 0.5317(3) 0.0153(17) Uani 1 1 d . U . . .
H8A_2 H 1.0221 0.3252 0.5196 0.018 Uiso 1 1 calc R U . . .
H8B_2 H 1.0845 0.2638 0.5588 0.018 Uiso 1 1 calc R U . . .
C9_2 C 1.0185(6) 0.2219(5) 0.4817(3) 0.0175(17) Uani 1 1 d . U . . .
H9A_2 H 1.0732 0.2343 0.4634 0.021 Uiso 1 1 calc R U . . .
H9B_2 H 1.0276 0.1698 0.4948 0.021 Uiso 1 1 calc R U . . .
C10_2 C 0.9257(6) 0.2271(4) 0.4399(3) 0.0191(18) Uani 1 1 d . U . . .
H10A_2 H 0.9260 0.1899 0.4102 0.023 Uiso 1 1 calc R U . . .
H10B_2 H 0.9203 0.2770 0.4226 0.023 Uiso 1 1 calc R U . . .
C11_2 C 0.8379(6) 0.2133(5) 0.4669(3) 0.0177(17) Uani 1 1 d . U . . .
H11A_2 H 0.7768 0.2209 0.4391 0.021 Uiso 1 1 calc R U . . .
H11B_2 H 0.8389 0.1613 0.4802 0.021 Uiso 1 1 calc R U . . .
C12_2 C 0.8406(6) 0.2660(4) 0.5151(3) 0.0139(17) Uani 1 1 d . U . . .
H12A_2 H 0.7839 0.2562 0.5324 0.017 Uiso 1 1 calc R U . . .
H12B_2 H 0.8354 0.3178 0.5011 0.017 Uiso 1 1 calc R U . . .
C13_2 C 0.8837(5) 0.4013(4) 0.6063(3) 0.0113(15) Uani 1 1 d . U . . .
H13_2 H 0.9002 0.4303 0.6417 0.014 Uiso 1 1 calc R U . . .
C14_2 C 0.7729(5) 0.4061(4) 0.5896(3) 0.0137(16) Uani 1 1 d . U . . .
H14A_2 H 0.7433 0.3788 0.6170 0.016 Uiso 1 1 calc R U . . .
H14B_2 H 0.7510 0.3822 0.5529 0.016 Uiso 1 1 calc R U . . .
C15_2 C 0.7384(6) 0.4871(4) 0.5866(3) 0.0186(18) Uani 1 1 d . U . . .
H15A_2 H 0.6668 0.4888 0.5735 0.022 Uiso 1 1 calc R U . . .
H15B_2 H 0.7541 0.5096 0.6241 0.022 Uiso 1 1 calc R U . . .
C16_2 C 0.7875(6) 0.5319(5) 0.5469(3) 0.0217(18) Uani 1 1 d . U . . .
H16A_2 H 0.7653 0.5131 0.5086 0.026 Uiso 1 1 calc R U . . .
H16B_2 H 0.7679 0.5847 0.5476 0.026 Uiso 1 1 calc R U . . .
C17_2 C 0.8977(6) 0.5262(4) 0.5631(4) 0.0209(18) Uani 1 1 d . U . . .
H17A_2 H 0.9204 0.5493 0.6000 0.025 Uiso 1 1 calc R U . . .
H17B_2 H 0.9272 0.5537 0.5358 0.025 Uiso 1 1 calc R U . . .
C18_2 C 0.9310(6) 0.4455(4) 0.5651(3) 0.0145(17) Uani 1 1 d . U . . .
H18A_2 H 1.0029 0.4432 0.5767 0.017 Uiso 1 1 calc R U . . .
H18B_2 H 0.9126 0.4231 0.5276 0.017 Uiso 1 1 calc R U . . .
C1_3 C 0.7063(5) 0.2254(4) 0.7873(3) 0.0117(16) Uani 1 1 d . U . . .
H1_3 H 0.7141 0.2798 0.7954 0.014 Uiso 1 1 calc R U . . .
C2_3 C 0.6801(6) 0.1896(4) 0.8385(3) 0.0149(17) Uani 1 1 d . U . . .
H2A_3 H 0.7321 0.2001 0.8713 0.018 Uiso 1 1 calc R U . . .
H2B_3 H 0.6757 0.1350 0.8334 0.018 Uiso 1 1 calc R U . . .
C3_3 C 0.5829(6) 0.2193(5) 0.8487(3) 0.0204(18) Uani 1 1 d . U . . .
H3A_3 H 0.5656 0.1928 0.8806 0.025 Uiso 1 1 calc R U . . .
H3B_3 H 0.5899 0.2728 0.8583 0.025 Uiso 1 1 calc R U . . .
C4_3 C 0.5011(6) 0.2096(5) 0.7980(3) 0.0202(18) Uani 1 1 d . U . . .
H4A_3 H 0.4400 0.2309 0.8056 0.024 Uiso 1 1 calc R U . . .
H4B_3 H 0.4903 0.1560 0.7898 0.024 Uiso 1 1 calc R U . . .
C5_3 C 0.5274(5) 0.2485(5) 0.7479(3) 0.0208(17) Uani 1 1 d . U . . .
H5A_3 H 0.5339 0.3025 0.7552 0.025 Uiso 1 1 calc R U . . .
H5B_3 H 0.4746 0.2408 0.7150 0.025 Uiso 1 1 calc R U . . .
C6_3 C 0.6228(5) 0.2179(4) 0.7363(3) 0.0149(16) Uani 1 1 d . U . . .
H6A_3 H 0.6400 0.2451 0.7047 0.018 Uiso 1 1 calc R U . . .
H6B_3 H 0.6141 0.1648 0.7258 0.018 Uiso 1 1 calc R U . . .
C1_4 C 0.9149(5) 0.2006(4) 0.8351(3) 0.0134(16) Uani 1 1 d . U . . .
H1_4 H 0.8974 0.2444 0.8562 0.016 Uiso 1 1 calc R U . . .
C2_4 C 1.0170(6) 0.2156(5) 0.8229(3) 0.0179(18) Uani 1 1 d . U . . .
H2A_4 H 1.0370 0.1730 0.8024 0.021 Uiso 1 1 calc R U . . .
H2B_4 H 1.0145 0.2604 0.7993 0.021 Uiso 1 1 calc R U . . .
C3_4 C 1.0919(6) 0.2273(5) 0.8769(3) 0.0202(19) Uani 1 1 d . U . . .
H3A_4 H 1.1570 0.2357 0.8682 0.024 Uiso 1 1 calc R U . . .
H3B_4 H 1.0743 0.2721 0.8962 0.024 Uiso 1 1 calc R U . . .
C4_4 C 1.0961(6) 0.1605(5) 0.9151(3) 0.0216(18) Uani 1 1 d . U . . .
H4A_4 H 1.1200 0.1167 0.8974 0.026 Uiso 1 1 calc R U . . .
H4B_4 H 1.1424 0.1705 0.9504 0.026 Uiso 1 1 calc R U . . .
C5_4 C 0.9965(6) 0.1434(5) 0.9270(3) 0.0203(18) Uani 1 1 d . U . . .
H5A_4 H 0.9759 0.1850 0.9484 0.024 Uiso 1 1 calc R U . . .
H5B_4 H 1.0006 0.0981 0.9502 0.024 Uiso 1 1 calc R U . . .
C6_4 C 0.9205(6) 0.1319(4) 0.8738(3) 0.0156(17) Uani 1 1 d . U . . .
H6A_4 H 0.8559 0.1233 0.8832 0.019 Uiso 1 1 calc R U . . .
H6B_4 H 0.9375 0.0873 0.8541 0.019 Uiso 1 1 calc R U . . .
C1_5 C 0.9359(5) 0.0788(4) 0.6402(3) 0.0118(16) Uani 1 1 d . U . . .
H1_5 H 0.9766 0.1151 0.6241 0.014 Uiso 1 1 calc R U . . .
C2_5 C 0.9182(6) 0.0136(5) 0.5995(4) 0.024(2) Uani 1 1 d . U . . .
H2A_5 H 0.8808 0.0310 0.5632 0.028 Uiso 1 1 calc R U . . .
H2B_5 H 0.8788 -0.0248 0.6137 0.028 Uiso 1 1 calc R U . . .
C3_5 C 1.0144(7) -0.0207(5) 0.5916(4) 0.032(2) Uani 1 1 d . U . . .
H3A_5 H 1.0008 -0.0635 0.5659 0.039 Uiso 1 1 calc R U . . .
H3B_5 H 1.0517 0.0166 0.5749 0.039 Uiso 1 1 calc R U . . .
C4_5 C 1.0750(7) -0.0465(5) 0.6471(4) 0.030(2) Uani 1 1 d . U . . .
H4A_5 H 1.0401 -0.0867 0.6625 0.036 Uiso 1 1 calc R U . . .
H4B_5 H 1.1379 -0.0667 0.6413 0.036 Uiso 1 1 calc R U . . .
C5_5 C 1.0936(6) 0.0176(5) 0.6878(4) 0.025(2) Uani 1 1 d . U . . .
H5A_5 H 1.1341 0.0554 0.6739 0.030 Uiso 1 1 calc R U . . .
H5B_5 H 1.1303 -0.0007 0.7240 0.030 Uiso 1 1 calc R U . . .
C6_5 C 0.9994(6) 0.0533(4) 0.6959(3) 0.0156(17) Uani 1 1 d . U . . .
H6A_5 H 1.0148 0.0967 0.7209 0.019 Uiso 1 1 calc R U . . .
H6B_5 H 0.9623 0.0172 0.7139 0.019 Uiso 1 1 calc R U . . .
C1_6 C 0.7347(5) 0.1316(4) 0.5859(3) 0.0132(15) Uani 1 1 d . U . . .
H1_6 H 0.7684 0.1441 0.5549 0.016 Uiso 1 1 calc R U . . .
C2_6 C 0.6588(5) 0.1919(4) 0.5876(3) 0.0135(16) Uani 1 1 d . U . . .
H2A_6 H 0.6922 0.2401 0.5973 0.016 Uiso 1 1 calc R U . . .
H2B_6 H 0.6221 0.1798 0.6169 0.016 Uiso 1 1 calc R U . . .
C3_6 C 0.5874(6) 0.1990(5) 0.5314(3) 0.0201(18) Uani 1 1 d . U . . .
H3A_6 H 0.5363 0.2358 0.5345 0.024 Uiso 1 1 calc R U . . .
H3B_6 H 0.6228 0.2171 0.5030 0.024 Uiso 1 1 calc R U . . .
C4_6 C 0.5397(6) 0.1242(5) 0.5131(3) 0.0209(18) Uani 1 1 d . U . . .
H4A_6 H 0.4951 0.1105 0.5379 0.025 Uiso 1 1 calc R U . . .
H4B_6 H 0.5005 0.1288 0.4749 0.025 Uiso 1 1 calc R U . . .
C5_6 C 0.6148(6) 0.0631(5) 0.5143(3) 0.0197(18) Uani 1 1 d . U . . .
H5A_6 H 0.6544 0.0736 0.4861 0.024 Uiso 1 1 calc R U . . .
H5B_6 H 0.5811 0.0150 0.5048 0.024 Uiso 1 1 calc R U . . .
C6_6 C 0.6815(6) 0.0574(4) 0.5715(3) 0.0144(16) Uani 1 1 d . U . . .
H6A_6 H 0.7296 0.0171 0.5715 0.017 Uiso 1 1 calc R U . . .
H6B_6 H 0.6426 0.0454 0.5998 0.017 Uiso 1 1 calc R U . . .
C1_7 C 1.092(3) 0.500(2) 0.8574(19) 0.031(4) Uiso 0.321(11) 1 d . U P A 1
H1A_7 H 1.0652 0.5003 0.8917 0.038 Uiso 0.321(11) 1 calc R U P A 1
H1B_7 H 1.0397 0.4797 0.8278 0.038 Uiso 0.321(11) 1 calc R U P A 1
Cl1_7 Cl 1.1679(10) 0.4443(8) 0.8664(5) 0.060(3) Uiso 0.321(11) 1 d . U P A 1
Cl2_7 Cl 1.1049(8) 0.5977(6) 0.8396(4) 0.049(3) Uiso 0.321(11) 1 d . U P A 1
C1_17 C 1.0766(15) 0.5101(10) 0.8634(9) 0.028(3) Uiso 0.679(11) 1 d . U P A 2
H1A_17 H 1.0077 0.5036 0.8444 0.034 Uiso 0.679(11) 1 calc R U P A 2
H1B_17 H 1.0791 0.5279 0.9017 0.034 Uiso 0.679(11) 1 calc R U P A 2
Cl1_17 Cl 1.1480(3) 0.4203(3) 0.86305(18) 0.0353(12) Uiso 0.679(11) 1 d . U P A 2
Cl2_17 Cl 1.1404(3) 0.5737(2) 0.82498(18) 0.0398(14) Uiso 0.679(11) 1 d . U P A 2
Cl1_8 Cl 1.1722(2) 0.54323(16) 0.59301(12) 0.0496(7) Uiso 1 1 d . . . . .
C1_8 C 1.1506(8) 0.5738(6) 0.6560(5) 0.050(3) Uiso 1 1 d . . . . .
H1A_8 H 1.1358 0.5303 0.6775 0.060 Uiso 1 1 calc R U . . .
H1B_8 H 1.0923 0.6062 0.6490 0.060 Uiso 1 1 calc R U . . .
Cl2_8 Cl 1.2480(2) 0.62282(18) 0.69598(13) 0.0575(8) Uiso 1 1 d . . . . .
C1_9 C 1.4570(11) 0.3849(8) 0.6277(6) 0.085(5) Uiso 1 1 d . . . . .
H1A_9 H 1.5266 0.3750 0.6435 0.102 Uiso 1 1 calc R U . . .
H1B_9 H 1.4201 0.3388 0.6311 0.102 Uiso 1 1 calc R U . . .
Cl1_9 Cl 1.4442(4) 0.4069(3) 0.5595(2) 0.1347(19) Uiso 1 1 d . . . . .
Cl2_9 Cl 1.4146(2) 0.45700(18) 0.66669(14) 0.0610(9) Uiso 1 1 d . . . . .
Cl1_10 Cl 0.76219(19) -0.09398(15) 0.47682(11) 0.0405(6) Uiso 1 1 d . . . . .
C1_10 C 0.7370(8) -0.1489(5) 0.5315(4) 0.038(3) Uiso 1 1 d . . . . .
H1A_10 H 0.7962 -0.1524 0.5612 0.046 Uiso 1 1 calc R U . . .
H1B_10 H 0.6853 -0.1247 0.5473 0.046 Uiso 1 1 calc R U . . .
Cl2_10 Cl 0.6991(2) -0.23862(16) 0.50883(12) 0.0493(7) Uiso 1 1 d . . . . .

loop_
_atom_site_aniso_label
_atom_site_aniso_U_11
_atom_site_aniso_U_22
_atom_site_aniso_U_33
_atom_site_aniso_U_23
_atom_site_aniso_U_13
_atom_site_aniso_U_12
Pt1_1 0.00786(13) 0.00642(13) 0.00997(13) -0.00027(13) -0.00059(10) -0.00056(15)
C1_1 0.014(4) 0.011(4) 0.011(3) 0.000(3) 0.000(3) 0.001(3)
P1_1 0.0081(10) 0.0101(10) 0.0107(10) 0.0001(8) -0.0007(8) -0.0019(8)
Cl2_1 0.0302(12) 0.0125(10) 0.0150(10) -0.0027(8) 0.0023(9) -0.0026(9)
P2_1 0.0084(10) 0.0091(10) 0.0082(9) 0.0001(8) -0.0006(8) -0.0003(8)
C2_1 0.013(4) 0.006(3) 0.012(3) 0.004(3) 0.002(3) 0.000(3)
Cl3_1 0.0116(10) 0.0133(10) 0.0312(12) -0.0017(9) 0.0009(9) 0.0005(8)
P3_1 0.0073(10) 0.0093(10) 0.0118(9) -0.0005(8) -0.0007(8) 0.0010(8)
Cl1_1 0.0179(10) 0.0088(9) 0.0189(10) -0.0001(8) 0.0014(8) -0.0008(8)
In1_1 0.0126(3) 0.0075(3) 0.0134(3) -0.0017(2) 0.0008(2) -0.0002(2)
C1_2 0.011(3) 0.020(4) 0.015(4) 0.003(3) 0.003(3) -0.003(3)
C2_2 0.014(3) 0.019(4) 0.022(4) 0.000(4) 0.002(3) 0.002(3)
C3_2 0.014(4) 0.030(5) 0.032(4) 0.000(4) 0.003(3) 0.004(4)
C4_2 0.009(4) 0.035(5) 0.032(5) 0.000(4) -0.002(3) 0.000(3)
C5_2 0.011(4) 0.023(4) 0.024(4) -0.003(3) -0.005(3) -0.004(3)
C6_2 0.012(4) 0.015(4) 0.017(4) 0.001(3) 0.000(3) -0.004(3)
C7_2 0.013(3) 0.010(4) 0.014(3) 0.002(3) -0.001(3) 0.002(3)
C8_2 0.014(4) 0.014(4) 0.018(4) -0.001(3) 0.004(3) 0.001(3)
C9_2 0.017(4) 0.021(4) 0.016(4) 0.001(3) 0.008(3) 0.004(3)
C10_2 0.025(4) 0.014(4) 0.017(4) 0.002(3) 0.002(3) 0.007(3)
C11_2 0.024(4) 0.017(4) 0.011(4) 0.002(3) 0.001(3) 0.000(3)
C12_2 0.018(4) 0.009(4) 0.014(3) 0.001(3) 0.000(3) -0.002(3)
C13_2 0.012(3) 0.014(3) 0.009(4) 0.002(3) 0.003(3) -0.003(3)
C14_2 0.012(4) 0.013(4) 0.015(4) -0.001(3) -0.001(3) -0.001(3)
C15_2 0.025(4) 0.010(4) 0.020(4) -0.003(3) 0.002(3) 0.007(3)
C16_2 0.028(4) 0.014(4) 0.021(4) 0.003(3) -0.001(3) 0.006(3)
C17_2 0.031(4) 0.008(4) 0.025(5) 0.001(3) 0.010(4) -0.001(3)
C18_2 0.017(4) 0.009(3) 0.019(4) 0.004(3) 0.007(3) 0.000(3)
C1_3 0.012(3) 0.009(4) 0.014(3) -0.004(3) 0.002(3) -0.001(3)
C2_3 0.016(4) 0.018(4) 0.011(3) 0.002(3) 0.003(3) 0.001(3)
C3_3 0.020(4) 0.021(4) 0.024(4) 0.004(3) 0.013(3) 0.002(3)
C4_3 0.011(4) 0.022(5) 0.029(4) 0.000(3) 0.008(3) 0.005(3)
C5_3 0.013(3) 0.024(4) 0.025(4) 0.000(4) 0.003(3) 0.001(4)
C6_3 0.011(3) 0.015(4) 0.017(4) 0.001(3) -0.002(3) 0.000(3)
C1_4 0.013(3) 0.010(4) 0.014(3) -0.002(3) -0.004(3) 0.000(3)
C2_4 0.014(4) 0.024(4) 0.012(4) -0.001(3) -0.006(3) -0.002(3)
C3_4 0.015(4) 0.022(4) 0.020(4) 0.001(3) -0.006(3) -0.003(3)
C4_4 0.022(4) 0.022(4) 0.015(4) -0.001(3) -0.013(3) 0.002(3)
C5_4 0.026(4) 0.017(4) 0.013(4) 0.001(3) -0.009(3) 0.003(3)
C6_4 0.018(4) 0.013(4) 0.012(3) 0.002(3) -0.005(3) 0.002(3)
C1_5 0.010(3) 0.013(4) 0.012(3) 0.002(3) 0.000(3) 0.006(3)
C2_5 0.021(4) 0.021(4) 0.027(4) -0.007(3) 0.001(3) 0.008(3)
C3_5 0.028(5) 0.033(5) 0.033(5) -0.018(4) -0.002(4) 0.015(4)
C4_5 0.023(5) 0.024(5) 0.039(5) -0.009(4) 0.000(4) 0.016(4)
C5_5 0.016(4) 0.025(5) 0.030(4) -0.006(4) -0.005(3) 0.006(4)
C6_5 0.018(4) 0.012(4) 0.015(4) 0.001(3) -0.001(3) 0.003(3)
C1_6 0.013(3) 0.017(4) 0.010(3) -0.005(3) 0.002(3) -0.003(3)
C2_6 0.011(4) 0.013(4) 0.015(4) -0.002(3) 0.000(3) -0.002(3)
C3_6 0.013(4) 0.023(4) 0.021(4) 0.003(3) -0.004(3) -0.001(3)
C4_6 0.013(4) 0.028(4) 0.017(4) -0.003(3) -0.008(3) -0.002(3)
C5_6 0.015(4) 0.024(4) 0.018(4) -0.006(3) -0.002(3) -0.004(3)
C6_6 0.011(4) 0.013(4) 0.018(4) -0.002(3) -0.001(3) -0.002(3)

loop_
_atom_type_symbol
_atom_type_description
_atom_type_scat_dispersion_real
_atom_type_scat_dispersion_imag
_atom_type_scat_source
C C 0.0033 0.0016 'International Tables Vol C Tables 4.2.6.8 and 6.1.1.4'
H H 0.0000 0.0000 'International Tables Vol C Tables 4.2.6.8 and 6.1.1.4'
P P 0.1023 0.0942 'International Tables Vol C Tables 4.2.6.8 and 6.1.1.4'
Cl Cl 0.1484 0.1585 'International Tables Vol C Tables 4.2.6.8 and 6.1.1.4'
In In -0.7276 1.3100 'International Tables Vol C Tables 4.2.6.8 and 6.1.1.4'
Pt Pt -1.7033 8.3905 'International Tables Vol C Tables 4.2.6.8 and 6.1.1.4'

loop_
_geom_angle_atom_site_label_1
_geom_angle_atom_site_label_2
_geom_angle_atom_site_label_3
_geom_angle
P2_1 Pt1_1 P3_1 85.27(7)
P2_1 Pt1_1 P1_1 168.86(7)
P3_1 Pt1_1 P1_1 100.49(7)
P2_1 Pt1_1 In1_1 84.67(5)
P3_1 Pt1_1 In1_1 162.44(5)
P1_1 Pt1_1 In1_1 91.94(5)
C2_1 C1_1 P3_1 112.1(5)
C2_1 C1_1 H1A_1 109.2
P3_1 C1_1 H1A_1 109.2
C2_1 C1_1 H1B_1 109.2
P3_1 C1_1 H1B_1 109.2
H1A_1 C1_1 H1B_1 107.9
C13_2 P1_1 C1_2 105.2(4)
C13_2 P1_1 C7_2 106.9(3)
C1_2 P1_1 C7_2 101.5(3)
C13_2 P1_1 Pt1_1 114.7(2)
C1_2 P1_1 Pt1_1 108.2(3)
C7_2 P1_1 Pt1_1 118.7(3)
C2_1 P2_1 C1_4 104.2(3)
C2_1 P2_1 C1_3 106.0(4)
C1_4 P2_1 C1_3 106.6(3)
C2_1 P2_1 Pt1_1 108.3(2)
C1_4 P2_1 Pt1_1 115.7(3)
C1_3 P2_1 Pt1_1 115.0(3)
C1_1 C2_1 P2_1 112.4(5)
C1_1 C2_1 H2A_1 109.1
P2_1 C2_1 H2A_1 109.1
C1_1 C2_1 H2B_1 109.1
P2_1 C2_1 H2B_1 109.1
H2A_1 C2_1 H2B_1 107.9
C1_1 P3_1 C1_5 106.3(4)
C1_1 P3_1 C1_6 102.2(3)
C1_5 P3_1 C1_6 108.5(3)
C1_1 P3_1 Pt1_1 108.4(2)
C1_5 P3_1 Pt1_1 115.3(3)
C1_6 P3_1 Pt1_1 115.0(3)
Cl3_1 In1_1 Cl1_1 97.06(7)
Cl3_1 In1_1 Cl2_1 96.78(7)
Cl1_1 In1_1 Cl2_1 91.80(7)
Cl3_1 In1_1 Pt1_1 106.65(5)
Cl1_1 In1_1 Pt1_1 131.82(5)
Cl2_1 In1_1 Pt1_1 125.06(5)
C2_2 C1_2 C6_2 108.9(6)
C2_2 C1_2 P1_1 111.4(5)
C6_2 C1_2 P1_1 115.4(5)
C2_2 C1_2 H1_2 106.9
C6_2 C1_2 H1_2 106.9
P1_1 C1_2 H1_2 106.9
C1_2 C2_2 C3_2 110.8(7)
C1_2 C2_2 H2A_2 109.5
C3_2 C2_2 H2A_2 109.5
C1_2 C2_2 H2B_2 109.5
C3_2 C2_2 H2B_2 109.5
H2A_2 C2_2 H2B_2 108.1
C4_2 C3_2 C2_2 110.8(7)
C4_2 C3_2 H3A_2 109.5
C2_2 C3_2 H3A_2 109.5
C4_2 C3_2 H3B_2 109.5
C2_2 C3_2 H3B_2 109.5
H3A_2 C3_2 H3B_2 108.1
C5_2 C4_2 C3_2 111.5(7)
C5_2 C4_2 H4A_2 109.3
C3_2 C4_2 H4A_2 109.3
C5_2 C4_2 H4B_2 109.3
C3_2 C4_2 H4B_2 109.3
H4A_2 C4_2 H4B_2 108.0
C4_2 C5_2 C6_2 111.5(7)
C4_2 C5_2 H5A_2 109.3
C6_2 C5_2 H5A_2 109.3
C4_2 C5_2 H5B_2 109.3
C6_2 C5_2 H5B_2 109.3
H5A_2 C5_2 H5B_2 108.0
C5_2 C6_2 C1_2 110.5(6)
C5_2 C6_2 H6A_2 109.6
C1_2 C6_2 H6A_2 109.6
C5_2 C6_2 H6B_2 109.6
C1_2 C6_2 H6B_2 109.6
H6A_2 C6_2 H6B_2 108.1
C12_2 C7_2 C8_2 108.4(6)
C12_2 C7_2 P1_1 113.5(5)
C8_2 C7_2 P1_1 117.7(5)
C12_2 C7_2 H7_2 105.4
C8_2 C7_2 H7_2 105.4
P1_1 C7_2 H7_2 105.4
C9_2 C8_2 C7_2 110.3(6)
C9_2 C8_2 H8A_2 109.6
C7_2 C8_2 H8A_2 109.6
C9_2 C8_2 H8B_2 109.6
C7_2 C8_2 H8B_2 109.6
H8A_2 C8_2 H8B_2 108.1
C10_2 C9_2 C8_2 114.0(7)
C10_2 C9_2 H9A_2 108.8
C8_2 C9_2 H9A_2 108.8
C10_2 C9_2 H9B_2 108.8
C8_2 C9_2 H9B_2 108.8
H9A_2 C9_2 H9B_2 107.6
C9_2 C10_2 C11_2 110.9(7)
C9_2 C10_2 H10A_2 109.5
C11_2 C10_2 H10A_2 109.5
C9_2 C10_2 H10B_2 109.5
C11_2 C10_2 H10B_2 109.5
H10A_2 C10_2 H10B_2 108.0
C12_2 C11_2 C10_2 110.0(7)
C12_2 C11_2 H11A_2 109.7
C10_2 C11_2 H11A_2 109.7
C12_2 C11_2 H11B_2 109.7
C10_2 C11_2 H11B_2 109.7
H11A_2 C11_2 H11B_2 108.2
C11_2 C12_2 C7_2 112.1(6)
C11_2 C12_2 H12A_2 109.2
C7_2 C12_2 H12A_2 109.2
C11_2 C12_2 H12B_2 109.2
C7_2 C12_2 H12B_2 109.2
H12A_2 C12_2 H12B_2 107.9
C14_2 C13_2 C18_2 110.0(6)
C14_2 C13_2 P1_1 114.9(5)
C18_2 C13_2 P1_1 117.2(5)
C14_2 C13_2 H13_2 104.4
C18_2 C13_2 H13_2 104.4
P1_1 C13_2 H13_2 104.4
C13_2 C14_2 C15_2 111.2(6)
C13_2 C14_2 H14A_2 109.4
C15_2 C14_2 H14A_2 109.4
C13_2 C14_2 H14B_2 109.4
C15_2 C14_2 H14B_2 109.4
H14A_2 C14_2 H14B_2 108.0
C16_2 C15_2 C14_2 110.6(6)
C16_2 C15_2 H15A_2 109.5
C14_2 C15_2 H15A_2 109.5
C16_2 C15_2 H15B_2 109.5
C14_2 C15_2 H15B_2 109.5
H15A_2 C15_2 H15B_2 108.1
C17_2 C16_2 C15_2 111.3(7)
C17_2 C16_2 H16A_2 109.4
C15_2 C16_2 H16A_2 109.4
C17_2 C16_2 H16B_2 109.4
C15_2 C16_2 H16B_2 109.4
H16A_2 C16_2 H16B_2 108.0
C16_2 C17_2 C18_2 111.3(7)
C16_2 C17_2 H17A_2 109.4
C18_2 C17_2 H17A_2 109.4
C16_2 C17_2 H17B_2 109.4
C18_2 C17_2 H17B_2 109.4
H17A_2 C17_2 H17B_2 108.0
C17_2 C18_2 C13_2 110.1(6)
C17_2 C18_2 H18A_2 109.6
C13_2 C18_2 H18A_2 109.6
C17_2 C18_2 H18B_2 109.6
C13_2 C18_2 H18B_2 109.6
H18A_2 C18_2 H18B_2 108.2
C2_3 C1_3 C6_3 111.4(6)
C2_3 C1_3 P2_1 115.0(5)
C6_3 C1_3 P2_1 110.5(5)
C2_3 C1_3 H1_3 106.5
C6_3 C1_3 H1_3 106.5
P2_1 C1_3 H1_3 106.5
C1_3 C2_3 C3_3 111.0(6)
C1_3 C2_3 H2A_3 109.4
C3_3 C2_3 H2A_3 109.4
C1_3 C2_3 H2B_3 109.4
C3_3 C2_3 H2B_3 109.4
H2A_3 C2_3 H2B_3 108.0
C4_3 C3_3 C2_3 111.9(7)
C4_3 C3_3 H3A_3 109.2
C2_3 C3_3 H3A_3 109.2
C4_3 C3_3 H3B_3 109.2
C2_3 C3_3 H3B_3 109.2
H3A_3 C3_3 H3B_3 107.9
C3_3 C4_3 C5_3 110.1(7)
C3_3 C4_3 H4A_3 109.6
C5_3 C4_3 H4A_3 109.6
C3_3 C4_3 H4B_3 109.6
C5_3 C4_3 H4B_3 109.6
H4A_3 C4_3 H4B_3 108.2
C4_3 C5_3 C6_3 110.5(7)
C4_3 C5_3 H5A_3 109.6
C6_3 C5_3 H5A_3 109.6
C4_3 C5_3 H5B_3 109.6
C6_3 C5_3 H5B_3 109.6
H5A_3 C5_3 H5B_3 108.1
C5_3 C6_3 C1_3 111.6(6)
C5_3 C6_3 H6A_3 109.3
C1_3 C6_3 H6A_3 109.3
C5_3 C6_3 H6B_3 109.3
C1_3 C6_3 H6B_3 109.3
H6A_3 C6_3 H6B_3 108.0
C2_4 C1_4 C6_4 109.0(6)
C2_4 C1_4 P2_1 111.5(5)
C6_4 C1_4 P2_1 114.2(5)
C2_4 C1_4 H1_4 107.3
C6_4 C1_4 H1_4 107.3
P2_1 C1_4 H1_4 107.3
C3_4 C2_4 C1_4 110.8(7)
C3_4 C2_4 H2A_4 109.5
C1_4 C2_4 H2A_4 109.5
C3_4 C2_4 H2B_4 109.5
C1_4 C2_4 H2B_4 109.5
H2A_4 C2_4 H2B_4 108.1
C4_4 C3_4 C2_4 111.1(7)
C4_4 C3_4 H3A_4 109.4
C2_4 C3_4 H3A_4 109.4
C4_4 C3_4 H3B_4 109.4
C2_4 C3_4 H3B_4 109.4
H3A_4 C3_4 H3B_4 108.0
C5_4 C4_4 C3_4 111.0(7)
C5_4 C4_4 H4A_4 109.4
C3_4 C4_4 H4A_4 109.4
C5_4 C4_4 H4B_4 109.4
C3_4 C4_4 H4B_4 109.4
H4A_4 C4_4 H4B_4 108.0
C4_4 C5_4 C6_4 111.8(7)
C4_4 C5_4 H5A_4 109.3
C6_4 C5_4 H5A_4 109.3
C4_4 C5_4 H5B_4 109.3
C6_4 C5_4 H5B_4 109.3
H5A_4 C5_4 H5B_4 107.9
C5_4 C6_4 C1_4 110.9(6)
C5_4 C6_4 H6A_4 109.5
C1_4 C6_4 H6A_4 109.5
C5_4 C6_4 H6B_4 109.5
C1_4 C6_4 H6B_4 109.5
H6A_4 C6_4 H6B_4 108.1
C2_5 C1_5 C6_5 109.9(6)
C2_5 C1_5 P3_1 117.7(5)
C6_5 C1_5 P3_1 110.9(5)
C2_5 C1_5 H1_5 105.8
C6_5 C1_5 H1_5 105.8
P3_1 C1_5 H1_5 105.8
C1_5 C2_5 C3_5 111.1(7)
C1_5 C2_5 H2A_5 109.4
C3_5 C2_5 H2A_5 109.4
C1_5 C2_5 H2B_5 109.4
C3_5 C2_5 H2B_5 109.4
H2A_5 C2_5 H2B_5 108.0
C4_5 C3_5 C2_5 110.8(8)
C4_5 C3_5 H3A_5 109.5
C2_5 C3_5 H3A_5 109.5
C4_5 C3_5 H3B_5 109.5
C2_5 C3_5 H3B_5 109.5
H3A_5 C3_5 H3B_5 108.1
C5_5 C4_5 C3_5 110.4(7)
C5_5 C4_5 H4A_5 109.6
C3_5 C4_5 H4A_5 109.6
C5_5 C4_5 H4B_5 109.6
C3_5 C4_5 H4B_5 109.6
H4A_5 C4_5 H4B_5 108.1
C4_5 C5_5 C6_5 111.9(7)
C4_5 C5_5 H5A_5 109.2
C6_5 C5_5 H5A_5 109.2
C4_5 C5_5 H5B_5 109.2
C6_5 C5_5 H5B_5 109.2
H5A_5 C5_5 H5B_5 107.9
C5_5 C6_5 C1_5 111.6(7)
C5_5 C6_5 H6A_5 109.3
C1_5 C6_5 H6A_5 109.3
C5_5 C6_5 H6B_5 109.3
C1_5 C6_5 H6B_5 109.3
H6A_5 C6_5 H6B_5 108.0
C2_6 C1_6 C6_6 108.5(6)
C2_6 C1_6 P3_1 110.3(5)
C6_6 C1_6 P3_1 115.0(5)
C2_6 C1_6 H1_6 107.6
C6_6 C1_6 H1_6 107.6
P3_1 C1_6 H1_6 107.6
C1_6 C2_6 C3_6 111.3(6)
C1_6 C2_6 H2A_6 109.4
C3_6 C2_6 H2A_6 109.4
C1_6 C2_6 H2B_6 109.4
C3_6 C2_6 H2B_6 109.4
H2A_6 C2_6 H2B_6 108.0
C4_6 C3_6 C2_6 110.9(7)
C4_6 C3_6 H3A_6 109.4
C2_6 C3_6 H3A_6 109.4
C4_6 C3_6 H3B_6 109.4
C2_6 C3_6 H3B_6 109.4
H3A_6 C3_6 H3B_6 108.0
C5_6 C4_6 C3_6 111.8(7)
C5_6 C4_6 H4A_6 109.3
C3_6 C4_6 H4A_6 109.3
C5_6 C4_6 H4B_6 109.3
C3_6 C4_6 H4B_6 109.3
H4A_6 C4_6 H4B_6 107.9
C4_6 C5_6 C6_6 111.1(7)
C4_6 C5_6 H5A_6 109.4
C6_6 C5_6 H5A_6 109.4
C4_6 C5_6 H5B_6 109.4
C6_6 C5_6 H5B_6 109.4
H5A_6 C5_6 H5B_6 108.0
C5_6 C6_6 C1_6 109.3(6)
C5_6 C6_6 H6A_6 109.8
C1_6 C6_6 H6A_6 109.8
C5_6 C6_6 H6B_6 109.8
C1_6 C6_6 H6B_6 109.8
H6A_6 C6_6 H6B_6 108.3
Cl1_7 C1_7 Cl2_7 127(3)
Cl1_7 C1_7 H1A_7 105.7
Cl2_7 C1_7 H1A_7 105.7
Cl1_7 C1_7 H1B_7 105.7
Cl2_7 C1_7 H1B_7 105.7
H1A_7 C1_7 H1B_7 106.1
Cl2_17 C1_17 Cl1_17 102.6(8)
Cl2_17 C1_17 H1A_17 111.3
Cl1_17 C1_17 H1A_17 111.3
Cl2_17 C1_17 H1B_17 111.3
Cl1_17 C1_17 H1B_17 111.3
H1A_17 C1_17 H1B_17 109.2
Cl1_8 C1_8 Cl2_8 113.9(6)
Cl1_8 C1_8 H1A_8 108.8
Cl2_8 C1_8 H1A_8 108.8
Cl1_8 C1_8 H1B_8 108.8
Cl2_8 C1_8 H1B_8 108.8
H1A_8 C1_8 H1B_8 107.7
Cl1_9 C1_9 Cl2_9 112.4(9)
Cl1_9 C1_9 H1A_9 109.1
Cl2_9 C1_9 H1A_9 109.1
Cl1_9 C1_9 H1B_9 109.1
Cl2_9 C1_9 H1B_9 109.1
H1A_9 C1_9 H1B_9 107.9
Cl2_10 C1_10 Cl1_10 111.7(6)
Cl2_10 C1_10 H1A_10 109.3
Cl1_10 C1_10 H1A_10 109.3
Cl2_10 C1_10 H1B_10 109.3
Cl1_10 C1_10 H1B_10 109.3
H1A_10 C1_10 H1B_10 107.9

loop_
_geom_bond_atom_site_label_1
_geom_bond_atom_site_label_2
_geom_bond_distance
Pt1_1 P2_1 2.3117(19)
Pt1_1 P3_1 2.327(2)
Pt1_1 P1_1 2.350(2)
Pt1_1 In1_1 2.6498(7)
C1_1 C2_1 1.519(10)
C1_1 P3_1 1.821(8)
C1_1 H1A_1 0.9900
C1_1 H1B_1 0.9900
P1_1 C13_2 1.839(8)
P1_1 C1_2 1.851(8)
P1_1 C7_2 1.864(8)
Cl2_1 In1_1 2.474(2)
P2_1 C2_1 1.837(7)
P2_1 C1_4 1.843(8)
P2_1 C1_3 1.845(8)
C2_1 H2A_1 0.9900
C2_1 H2B_1 0.9900
Cl3_1 In1_1 2.456(2)
P3_1 C1_5 1.853(7)
P3_1 C1_6 1.865(8)
Cl1_1 In1_1 2.4682(19)
C1_2 C2_2 1.529(11)
C1_2 C6_2 1.544(11)
C1_2 H1_2 1.0000
C2_2 C3_2 1.543(11)
C2_2 H2A_2 0.9900
C2_2 H2B_2 0.9900
C3_2 C4_2 1.519(12)
C3_2 H3A_2 0.9900
C3_2 H3B_2 0.9900
C4_2 C5_2 1.510(12)
C4_2 H4A_2 0.9900
C4_2 H4B_2 0.9900
C5_2 C6_2 1.523(10)
C5_2 H5A_2 0.9900
C5_2 H5B_2 0.9900
C6_2 H6A_2 0.9900
C6_2 H6B_2 0.9900
C7_2 C12_2 1.544(10)
C7_2 C8_2 1.547(10)
C7_2 H7_2 1.0000
C8_2 C9_2 1.523(11)
C8_2 H8A_2 0.9900
C8_2 H8B_2 0.9900
C9_2 C10_2 1.488(11)
C9_2 H9A_2 0.9900
C9_2 H9B_2 0.9900
C10_2 C11_2 1.533(11)
C10_2 H10A_2 0.9900
C10_2 H10B_2 0.9900
C11_2 C12_2 1.513(10)
C11_2 H11A_2 0.9900
C11_2 H11B_2 0.9900
C12_2 H12A_2 0.9900
C12_2 H12B_2 0.9900
C13_2 C14_2 1.526(10)
C13_2 C18_2 1.541(10)
C13_2 H13_2 1.0000
C14_2 C15_2 1.533(10)
C14_2 H14A_2 0.9900
C14_2 H14B_2 0.9900
C15_2 C16_2 1.531(11)
C15_2 H15A_2 0.9900
C15_2 H15B_2 0.9900
C16_2 C17_2 1.518(12)
C16_2 H16A_2 0.9900
C16_2 H16B_2 0.9900
C17_2 C18_2 1.522(10)
C17_2 H17A_2 0.9900
C17_2 H17B_2 0.9900
C18_2 H18A_2 0.9900
C18_2 H18B_2 0.9900
C1_3 C2_3 1.524(10)
C1_3 C6_3 1.536(10)
C1_3 H1_3 1.0000
C2_3 C3_3 1.530(10)
C2_3 H2A_3 0.9900
C2_3 H2B_3 0.9900
C3_3 C4_3 1.522(11)
C3_3 H3A_3 0.9900
C3_3 H3B_3 0.9900
C4_3 C5_3 1.523(11)
C4_3 H4A_3 0.9900
C4_3 H4B_3 0.9900
C5_3 C6_3 1.526(10)
C5_3 H5A_3 0.9900
C5_3 H5B_3 0.9900
C6_3 H6A_3 0.9900
C6_3 H6B_3 0.9900
C1_4 C2_4 1.543(11)
C1_4 C6_4 1.552(10)
C1_4 H1_4 1.0000
C2_4 C3_4 1.531(10)
C2_4 H2A_4 0.9900
C2_4 H2B_4 0.9900
C3_4 C4_4 1.519(11)
C3_4 H3A_4 0.9900
C3_4 H3B_4 0.9900
C4_4 C5_4 1.514(12)
C4_4 H4A_4 0.9900
C4_4 H4B_4 0.9900
C5_4 C6_4 1.525(10)
C5_4 H5A_4 0.9900
C5_4 H5B_4 0.9900
C6_4 H6A_4 0.9900
C6_4 H6B_4 0.9900
C1_5 C2_5 1.529(11)
C1_5 C6_5 1.545(10)
C1_5 H1_5 1.0000
C2_5 C3_5 1.530(11)
C2_5 H2A_5 0.9900
C2_5 H2B_5 0.9900
C3_5 C4_5 1.524(12)
C3_5 H3A_5 0.9900
C3_5 H3B_5 0.9900
C4_5 C5_5 1.514(12)
C4_5 H4A_5 0.9900
C4_5 H4B_5 0.9900
C5_5 C6_5 1.517(11)
C5_5 H5A_5 0.9900
C5_5 H5B_5 0.9900
C6_5 H6A_5 0.9900
C6_5 H6B_5 0.9900
C1_6 C2_6 1.526(10)
C1_6 C6_6 1.535(10)
C1_6 H1_6 1.0000
C2_6 C3_6 1.540(10)
C2_6 H2A_6 0.9900
C2_6 H2B_6 0.9900
C3_6 C4_6 1.529(11)
C3_6 H3A_6 0.9900
C3_6 H3B_6 0.9900
C4_6 C5_6 1.517(11)
C4_6 H4A_6 0.9900
C4_6 H4B_6 0.9900
C5_6 C6_6 1.526(10)
C5_6 H5A_6 0.9900
C5_6 H5B_6 0.9900
C6_6 H6A_6 0.9900
C6_6 H6B_6 0.9900
C1_7 Cl1_7 1.44(4)
C1_7 Cl2_7 1.83(4)
C1_7 H1A_7 0.9900
C1_7 H1B_7 0.9900
C1_17 Cl2_17 1.83(2)
C1_17 Cl1_17 1.901(18)
C1_17 H1A_17 0.9900
C1_17 H1B_17 0.9900
Cl1_8 C1_8 1.727(11)
C1_8 Cl2_8 1.750(11)
C1_8 H1A_8 0.9900
C1_8 H1B_8 0.9900
C1_9 Cl1_9 1.696(15)
C1_9 Cl2_9 1.785(14)
C1_9 H1A_9 0.9900
C1_9 H1B_9 0.9900
Cl1_10 C1_10 1.760(10)
C1_10 Cl2_10 1.754(10)
C1_10 H1A_10 0.9900
C1_10 H1B_10 0.9900

loop_
_geom_torsion_atom_site_label_1
_geom_torsion_atom_site_label_2
_geom_torsion_atom_site_label_3
_geom_torsion_atom_site_label_4
_geom_torsion
P3_1 C1_1 C2_1 P2_1 41.6(7)
C1_4 P2_1 C2_1 C1_1 -155.2(5)
C1_3 P2_1 C2_1 C1_1 92.5(6)
Pt1_1 P2_1 C2_1 C1_1 -31.4(6)
C2_1 C1_1 P3_1 C1_5 91.8(6)
C2_1 C1_1 P3_1 C1_6 -154.5(5)
C2_1 C1_1 P3_1 Pt1_1 -32.7(6)
C13_2 P1_1 C1_2 C2_2 -179.6(5)
C7_2 P1_1 C1_2 C2_2 -68.2(6)
Pt1_1 P1_1 C1_2 C2_2 57.4(6)
C13_2 P1_1 C1_2 C6_2 55.5(6)
C7_2 P1_1 C1_2 C6_2 166.9(6)
Pt1_1 P1_1 C1_2 C6_2 -67.5(6)
C6_2 C1_2 C2_2 C3_2 -58.1(8)
P1_1 C1_2 C2_2 C3_2 173.4(5)
C1_2 C2_2 C3_2 C4_2 56.8(9)
C2_2 C3_2 C4_2 C5_2 -54.8(10)
C3_2 C4_2 C5_2 C6_2 55.7(10)
C4_2 C5_2 C6_2 C1_2 -57.6(9)
C2_2 C1_2 C6_2 C5_2 58.4(8)
P1_1 C1_2 C6_2 C5_2 -175.4(5)
C13_2 P1_1 C7_2 C12_2 -46.6(6)
C1_2 P1_1 C7_2 C12_2 -156.6(5)
Pt1_1 P1_1 C7_2 C12_2 85.1(5)
C13_2 P1_1 C7_2 C8_2 81.5(6)
C1_2 P1_1 C7_2 C8_2 -28.5(6)
Pt1_1 P1_1 C7_2 C8_2 -146.9(5)
C12_2 C7_2 C8_2 C9_2 -55.0(8)
P1_1 C7_2 C8_2 C9_2 174.6(5)
C7_2 C8_2 C9_2 C10_2 55.4(9)
C8_2 C9_2 C10_2 C11_2 -54.7(9)
C9_2 C10_2 C11_2 C12_2 54.9(9)
C10_2 C11_2 C12_2 C7_2 -58.3(8)
C8_2 C7_2 C12_2 C11_2 58.5(8)
P1_1 C7_2 C12_2 C11_2 -168.8(5)
C1_2 P1_1 C13_2 C14_2 -170.9(5)
C7_2 P1_1 C13_2 C14_2 81.7(6)
Pt1_1 P1_1 C13_2 C14_2 -52.2(6)
C1_2 P1_1 C13_2 C18_2 57.5(6)
C7_2 P1_1 C13_2 C18_2 -49.9(7)
Pt1_1 P1_1 C13_2 C18_2 176.3(5)
C18_2 C13_2 C14_2 C15_2 -57.4(8)
P1_1 C13_2 C14_2 C15_2 167.7(5)
C13_2 C14_2 C15_2 C16_2 55.9(9)
C14_2 C15_2 C16_2 C17_2 -55.0(9)
C15_2 C16_2 C17_2 C18_2 56.5(9)
C16_2 C17_2 C18_2 C13_2 -57.6(9)
C14_2 C13_2 C18_2 C17_2 57.8(8)
P1_1 C13_2 C18_2 C17_2 -168.4(6)
C2_1 P2_1 C1_3 C2_3 60.4(6)
C1_4 P2_1 C1_3 C2_3 -50.2(6)
Pt1_1 P2_1 C1_3 C2_3 -179.9(5)
C2_1 P2_1 C1_3 C6_3 -66.7(6)
C1_4 P2_1 C1_3 C6_3 -177.3(5)
Pt1_1 P2_1 C1_3 C6_3 53.0(6)
C6_3 C1_3 C2_3 C3_3 -53.0(9)
P2_1 C1_3 C2_3 C3_3 -179.6(5)
C1_3 C2_3 C3_3 C4_3 55.2(9)
C2_3 C3_3 C4_3 C5_3 -57.5(9)
C3_3 C4_3 C5_3 C6_3 57.8(9)
C4_3 C5_3 C6_3 C1_3 -56.8(9)
C2_3 C1_3 C6_3 C5_3 54.5(9)
P2_1 C1_3 C6_3 C5_3 -176.5(5)
C2_1 P2_1 C1_4 C2_4 97.7(6)
C1_3 P2_1 C1_4 C2_4 -150.4(5)
Pt1_1 P2_1 C1_4 C2_4 -21.1(6)
C2_1 P2_1 C1_4 C6_4 -26.3(6)
C1_3 P2_1 C1_4 C6_4 85.6(6)
Pt1_1 P2_1 C1_4 C6_4 -145.1(5)
C6_4 C1_4 C2_4 C3_4 -57.3(8)
P2_1 C1_4 C2_4 C3_4 175.7(5)
C1_4 C2_4 C3_4 C4_4 57.8(9)
C2_4 C3_4 C4_4 C5_4 -56.2(9)
C3_4 C4_4 C5_4 C6_4 55.8(9)
C4_4 C5_4 C6_4 C1_4 -56.5(9)
C2_4 C1_4 C6_4 C5_4 56.6(8)
P2_1 C1_4 C6_4 C5_4 -178.1(6)
C1_1 P3_1 C1_5 C2_5 76.7(7)
C1_6 P3_1 C1_5 C2_5 -32.5(7)
Pt1_1 P3_1 C1_5 C2_5 -163.2(5)
C1_1 P3_1 C1_5 C6_5 -51.0(6)
C1_6 P3_1 C1_5 C6_5 -160.3(5)
Pt1_1 P3_1 C1_5 C6_5 69.1(6)
C6_5 C1_5 C2_5 C3_5 -55.7(9)
P3_1 C1_5 C2_5 C3_5 176.1(6)
C1_5 C2_5 C3_5 C4_5 57.7(10)
C2_5 C3_5 C4_5 C5_5 -57.1(11)
C3_5 C4_5 C5_5 C6_5 56.3(10)
C4_5 C5_5 C6_5 C1_5 -55.5(10)
C2_5 C1_5 C6_5 C5_5 54.6(9)
P3_1 C1_5 C6_5 C5_5 -173.6(6)
C1_1 P3_1 C1_6 C2_6 84.5(6)
C1_5 P3_1 C1_6 C2_6 -163.4(5)
Pt1_1 P3_1 C1_6 C2_6 -32.6(6)
C1_1 P3_1 C1_6 C6_6 -38.5(6)
C1_5 P3_1 C1_6 C6_6 73.5(6)
Pt1_1 P3_1 C1_6 C6_6 -155.7(5)
C6_6 C1_6 C2_6 C3_6 -59.6(8)
P3_1 C1_6 C2_6 C3_6 173.6(5)
C1_6 C2_6 C3_6 C4_6 55.0(9)
C2_6 C3_6 C4_6 C5_6 -52.1(9)
C3_6 C4_6 C5_6 C6_6 55.1(9)
C4_6 C5_6 C6_6 C1_6 -59.8(9)
C2_6 C1_6 C6_6 C5_6 61.5(8)
P3_1 C1_6 C6_6 C5_6 -174.5(5)
